data_4125785
loop_
_publ_author_name
'Ro\,sca, Drago\,s-Adrian'
'Radkowski, Karin'
'Wolf, Larry M.'
'Wagh, Minal'
'Goddard, Richard'
'Thiel, Walter'
'F\"urstner, Alois'

_publ_section_title
;
 Ruthenium-Catalyzed Alkyne trans-Hydrometalation: Mechanistic Insights
 and Preparative Implications.
;
_journal_issue 6
_journal_name_full 'Journal of the American Chemical Society'
_journal_page_first 2443
_journal_page_last 2455
_journal_paper_doi 10.1021/jacs.6b12517
_journal_volume 139
_journal_year 2017
_chemical_compound_source dichloromethane,pentane
_chemical_formula_moiety 'C26 H36 Cl N O2 Ru S'
_chemical_formula_sum 'C26 H36 Cl N O2 Ru S'
_chemical_formula_weight 563.14
_chemical_name_systematic
;
 1N-(1-prop-2-ynyl-cyclohexyl)-4-methyl-benzenesulfonamide
;
_space_group_crystal_system orthorhombic
_space_group_IT_number 61
_space_group_name_Hall '-P 2ac 2ab'
_space_group_name_H-M_alt 'P b c a'
_symmetry_cell_setting orthorhombic
_symmetry_Int_Tables_number 61
_symmetry_space_group_name_Hall '-P 2ac 2ab'
_symmetry_space_group_name_H-M 'P b c a'
_atom_sites_solution_hydrogens mixed
_atom_sites_solution_primary direct
_atom_sites_solution_secondary difmap
_audit_block_code RAD-RA-354_100K_1muS_9918
_audit_creation_date 2016-03-17
_audit_creation_method SHELXL-2014/7
_cell_angle_alpha 90
_cell_angle_beta 90
_cell_angle_gamma 90
_cell_formula_units_Z 8
_cell_length_a 17.577(2)
_cell_length_b 8.6560(12)
_cell_length_c 32.749(4)
_cell_measurement_reflns_used 9844
_cell_measurement_temperature 100(2)
_cell_measurement_theta_max 33.8837
_cell_measurement_theta_min 2.6303
_cell_volume 4982.6(11)
_computing_cell_refinement 'SAINT software (Bruker AXS, 2004)'
_computing_data_collection 'APEX2 (Bruker AXS, 2005-2013)'
_computing_data_reduction 'SAINT software (Bruker AXS, 2004)'
_computing_molecular_graphics 'DIAMOND (Crystal Impact GbR, 1997-2014)'
_computing_structure_refinement 'SHELXL (G. M. Sheldrick, 2013)'
_computing_structure_solution 'SHELXS (G. M. Sheldrick, 2013)'
_diffrn_ambient_temperature 100(2)
_diffrn_detector_area_resol_mean 66.67
_diffrn_measured_fraction_theta_full 0.998
_diffrn_measured_fraction_theta_max 0.998
_diffrn_measurement_device_type 'Bruker-AXS Kappa Mach3 APEX-II'
_diffrn_measurement_method 'CCD \f- and \w-scans'
_diffrn_radiation_monochromator 'Incoatec Helios mirrors'
_diffrn_radiation_source 1\mS
_diffrn_radiation_type Mo-K\a
_diffrn_radiation_wavelength 0.71073
_diffrn_reflns_av_R_equivalents 0.0267
_diffrn_reflns_av_unetI/netI 0.0098
_diffrn_reflns_Laue_measured_fraction_full 0.998
_diffrn_reflns_Laue_measured_fraction_max 0.998
_diffrn_reflns_limit_h_max 27
_diffrn_reflns_limit_h_min -27
_diffrn_reflns_limit_k_max 13
_diffrn_reflns_limit_k_min -13
_diffrn_reflns_limit_l_max 51
_diffrn_reflns_limit_l_min -51
_diffrn_reflns_number 166277
_diffrn_reflns_point_group_measured_fraction_full 0.998
_diffrn_reflns_point_group_measured_fraction_max 0.998
_diffrn_reflns_theta_full 25.242
_diffrn_reflns_theta_max 33.891
_diffrn_reflns_theta_min 1.244
_exptl_absorpt_coefficient_mu 0.844
_exptl_absorpt_correction_T_max 0.96193
_exptl_absorpt_correction_T_min 0.91515
_exptl_absorpt_correction_type gaussian
_exptl_absorpt_process_details 'SADABS (Bruker AXS, 2012)'
_exptl_crystal_colour purple
_exptl_crystal_density_diffrn 1.501
_exptl_crystal_description prism
_exptl_crystal_F_000 2336
_exptl_crystal_size_max 0.190
_exptl_crystal_size_mid 0.119
_exptl_crystal_size_min 0.050
_refine_diff_density_max 0.594
_refine_diff_density_min -0.779
_refine_diff_density_rms 0.071
_refine_ls_extinction_method none
_refine_ls_goodness_of_fit_ref 1.197
_refine_ls_hydrogen_treatment mixed
_refine_ls_matrix_type full
_refine_ls_number_parameters 300
_refine_ls_number_reflns 10061
_refine_ls_number_restraints 0
_refine_ls_restrained_S_all 1.197
_refine_ls_R_factor_all 0.0294
_refine_ls_R_factor_gt 0.0259
_refine_ls_shift/su_max 0.005
_refine_ls_shift/su_mean 0.000
_refine_ls_structure_factor_coef Fsqd
_refine_ls_weighting_details 'w=1/[\s^2^(Fo^2^)+(0.0126P)^2^+5.0715P] where P=(Fo^2^+2Fc^2^)/3'
_refine_ls_weighting_scheme calc
_refine_ls_wR_factor_gt 0.0551
_refine_ls_wR_factor_ref 0.0563
_reflns_Friedel_coverage 0.000
_reflns_number_gt 9235
_reflns_number_total 10061
_reflns_threshold_expression 'I > 2\s(I)'
_cod_data_source_file ja6b12517_si_003.cif
_cod_data_source_block 6
_cod_original_cell_volume 4982.7(12)
_cod_original_sg_symbol_Hall '-p 2ac 2ab'
_cod_original_sg_symbol_H-M Pbca
_cod_database_code 4125785
_shelx_shelxl_version_number 2014/7
_shelx_space_group_comment
;
The symmetry employed for this shelxl refinement is uniquely defined
by the following loop, which should always be used as a source of
symmetry information in preference to the above space-group names.
They are only intended as comments.
;
_shelx_estimated_absorpt_t_min 0.856
_shelx_estimated_absorpt_t_max 0.959

loop_
_space_group_symop_operation_xyz
'x, y, z'
'-x+1/2, -y, z+1/2'
'-x, y+1/2, -z+1/2'
'x+1/2, -y+1/2, -z'
'-x, -y, -z'
'x-1/2, y, -z-1/2'
'x, -y-1/2, z-1/2'
'-x-1/2, y-1/2, z'

loop_
_atom_site_label
_atom_site_type_symbol
_atom_site_fract_x
_atom_site_fract_y
_atom_site_fract_z
_atom_site_U_iso_or_equiv
_atom_site_adp_type
_atom_site_occupancy
_atom_site_site_symmetry_order
_atom_site_calc_flag
_atom_site_refinement_flags_posn
_atom_site_refinement_flags_adp
C1 C 0.55300(6) 0.67161(13) 0.60450(3) 0.00988(18) Uani 1 1 d . .
C2 C 0.55490(6) 0.81137(14) 0.61681(4) 0.01214(19) Uani 1 1 d . .
C3 C 0.60360(8) 0.94201(16) 0.62995(5) 0.0205(3) Uani 1 1 d . .
H3A H 0.6092 1.0154 0.6074 0.031 Uiso 1 1 calc R U
H3B H 0.6538 0.9029 0.6379 0.031 Uiso 1 1 calc R U
H3C H 0.5800 0.9941 0.6533 0.031 Uiso 1 1 calc R U
C4 C 0.59751(6) 0.52725(13) 0.59594(3) 0.00969(17) Uani 1 1 d . .
C5 C 0.57494(7) 0.45717(14) 0.55440(4) 0.01217(19) Uani 1 1 d . .
H5A H 0.6009 0.3565 0.5510 0.015 Uiso 1 1 calc R U
H5B H 0.5194 0.4380 0.5542 0.015 Uiso 1 1 calc R U
C6 C 0.59540(7) 0.56151(17) 0.51850(4) 0.0174(2) Uani 1 1 d . .
H6A H 0.5658 0.6586 0.5202 0.021 Uiso 1 1 calc R U
H6B H 0.5819 0.5094 0.4926 0.021 Uiso 1 1 calc R U
C7 C 0.68036(8) 0.59883(19) 0.51868(4) 0.0209(3) Uani 1 1 d . .
H7A H 0.6919 0.6722 0.4963 0.025 Uiso 1 1 calc R U
H7B H 0.7098 0.5031 0.5138 0.025 Uiso 1 1 calc R U
C8 C 0.70414(7) 0.66960(16) 0.55950(4) 0.0169(2) Uani 1 1 d . .
H8A H 0.7598 0.6873 0.5594 0.020 Uiso 1 1 calc R U
H8B H 0.6788 0.7709 0.5629 0.020 Uiso 1 1 calc R U
C9 C 0.68327(6) 0.56498(14) 0.59537(4) 0.01243(19) Uani 1 1 d . .
H9A H 0.6974 0.6167 0.6213 0.015 Uiso 1 1 calc R U
H9B H 0.7126 0.4677 0.5935 0.015 Uiso 1 1 calc R U
C10 C 0.62646(7) 0.54673(14) 0.69790(4) 0.01225(19) Uani 1 1 d . .
C11 C 0.55866(7) 0.61733(16) 0.70978(4) 0.0160(2) Uani 1 1 d . .
H11 H 0.5111 0.5732 0.7024 0.019 Uiso 1 1 calc R U
C12 C 0.56117(7) 0.75250(17) 0.73246(4) 0.0174(2) Uani 1 1 d . .
H12 H 0.5151 0.8007 0.7407 0.021 Uiso 1 1 calc R U
C13 C 0.63094(7) 0.81876(14) 0.74342(4) 0.0137(2) Uani 1 1 d . .
C14 C 0.69754(7) 0.74506(15) 0.73155(4) 0.0142(2) Uani 1 1 d . .
H14 H 0.7452 0.7879 0.7393 0.017 Uiso 1 1 calc R U
C15 C 0.69611(7) 0.60960(14) 0.70856(4) 0.01300(19) Uani 1 1 d . .
H15 H 0.7421 0.5612 0.7003 0.016 Uiso 1 1 calc R U
C16 C 0.63342(8) 0.96816(16) 0.76678(4) 0.0187(2) Uani 1 1 d . .
H16A H 0.6131 0.9518 0.7943 0.028 Uiso 1 1 calc R U
H16B H 0.6026 1.0459 0.7526 0.028 Uiso 1 1 calc R U
H16C H 0.6862 1.0042 0.7687 0.028 Uiso 1 1 calc R U
C17 C 0.39594(7) 0.96412(14) 0.63218(4) 0.01228(19) Uani 1 1 d . .
C18 C 0.33743(7) 0.84679(14) 0.63388(4) 0.01200(19) Uani 1 1 d . .
C19 C 0.32041(6) 0.80082(13) 0.59326(4) 0.01114(18) Uani 1 1 d . .
C20 C 0.37144(6) 0.87880(14) 0.56627(3) 0.01118(18) Uani 1 1 d . .
C21 C 0.41616(6) 0.98546(13) 0.59026(4) 0.01137(18) Uani 1 1 d . .
C22 C 0.42151(8) 1.05768(17) 0.66805(5) 0.0217(3) Uani 1 1 d . .
H22A H 0.4319 0.9889 0.6912 0.033 Uiso 1 1 calc R U
H22B H 0.3815 1.1312 0.6756 0.033 Uiso 1 1 calc R U
H22C H 0.4679 1.1143 0.6609 0.033 Uiso 1 1 calc R U
C23 C 0.29669(8) 0.79360(19) 0.67130(4) 0.0230(3) Uani 1 1 d . .
H23A H 0.2862 0.6827 0.6691 0.035 Uiso 1 1 calc R U
H23B H 0.2487 0.8502 0.6740 0.035 Uiso 1 1 calc R U
H23C H 0.3285 0.8130 0.6953 0.035 Uiso 1 1 calc R U
C24 C 0.26058(7) 0.68712(16) 0.58140(4) 0.0182(2) Uani 1 1 d . .
H24A H 0.2738 0.6406 0.5551 0.027 Uiso 1 1 calc R U
H24B H 0.2114 0.7399 0.5791 0.027 Uiso 1 1 calc R U
H24C H 0.2572 0.6061 0.6022 0.027 Uiso 1 1 calc R U
C25 C 0.37399(8) 0.86728(18) 0.52072(4) 0.0198(2) Uani 1 1 d . .
H25A H 0.4271 0.8690 0.5115 0.030 Uiso 1 1 calc R U
H25B H 0.3466 0.9548 0.5087 0.030 Uiso 1 1 calc R U
H25C H 0.3500 0.7705 0.5120 0.030 Uiso 1 1 calc R U
C26 C 0.46675(8) 1.10594(15) 0.57228(5) 0.0195(2) Uani 1 1 d . .
H26A H 0.4993 1.1494 0.5937 0.029 Uiso 1 1 calc R U
H26B H 0.4356 1.1882 0.5603 0.029 Uiso 1 1 calc R U
H26C H 0.4986 1.0594 0.5510 0.029 Uiso 1 1 calc R U
Cl1 Cl 0.40432(2) 0.48441(3) 0.61190(2) 0.01479(5) Uani 1 1 d . .
N1 N 0.57745(6) 0.40765(12) 0.62684(3) 0.01078(16) Uani 1 1 d . .
H1 H 0.5310(11) 0.402(2) 0.6294(6) 0.017(4) Uiso 1 1 d . .
O1 O 0.57403(6) 0.26892(11) 0.69123(3) 0.01997(19) Uani 1 1 d . .
O2 O 0.69861(6) 0.32914(11) 0.66002(3) 0.01813(18) Uani 1 1 d . .
Ru1 Ru 0.44251(2) 0.75205(2) 0.60786(2) 0.00849(2) Uani 1 1 d . .
S1 S 0.62226(2) 0.37441(3) 0.66933(2) 0.01241(5) Uani 1 1 d . .

loop_
_atom_site_aniso_label
_atom_site_aniso_U_11
_atom_site_aniso_U_22
_atom_site_aniso_U_33
_atom_site_aniso_U_23
_atom_site_aniso_U_13
_atom_site_aniso_U_12
C1 0.0092(4) 0.0104(4) 0.0100(4) -0.0004(3) 0.0010(3) 0.0003(3)
C2 0.0100(4) 0.0117(5) 0.0148(5) -0.0007(4) -0.0007(4) -0.0005(4)
C3 0.0140(5) 0.0132(5) 0.0343(7) -0.0064(5) -0.0038(5) -0.0032(4)
C4 0.0090(4) 0.0087(4) 0.0113(4) -0.0009(3) -0.0004(3) 0.0009(3)
C5 0.0121(4) 0.0137(5) 0.0107(4) -0.0027(4) -0.0005(4) 0.0000(4)
C6 0.0165(5) 0.0238(6) 0.0120(5) 0.0011(4) -0.0004(4) -0.0018(5)
C7 0.0177(5) 0.0301(7) 0.0149(5) -0.0008(5) 0.0049(4) -0.0045(5)
C8 0.0133(5) 0.0198(6) 0.0175(5) -0.0008(4) 0.0036(4) -0.0042(4)
C9 0.0079(4) 0.0140(5) 0.0153(5) -0.0027(4) -0.0001(4) 0.0004(4)
C10 0.0137(5) 0.0121(5) 0.0110(4) -0.0008(4) -0.0010(4) -0.0012(4)
C11 0.0127(5) 0.0194(5) 0.0159(5) -0.0032(4) 0.0004(4) -0.0022(4)
C12 0.0157(5) 0.0206(6) 0.0158(5) -0.0039(5) 0.0015(4) 0.0020(5)
C13 0.0170(5) 0.0146(5) 0.0094(4) -0.0011(4) 0.0010(4) -0.0003(4)
C14 0.0154(5) 0.0147(5) 0.0124(5) -0.0017(4) -0.0002(4) -0.0025(4)
C15 0.0128(4) 0.0136(5) 0.0126(5) -0.0018(4) -0.0008(4) -0.0004(4)
C16 0.0231(6) 0.0170(5) 0.0159(5) -0.0054(4) 0.0007(4) 0.0011(5)
C17 0.0119(4) 0.0107(5) 0.0142(5) -0.0032(4) 0.0001(4) 0.0025(4)
C18 0.0112(4) 0.0122(5) 0.0126(5) 0.0013(4) 0.0035(4) 0.0027(4)
C19 0.0079(4) 0.0101(4) 0.0154(5) 0.0008(4) 0.0001(4) 0.0003(3)
C20 0.0110(4) 0.0114(4) 0.0112(4) 0.0006(4) 0.0006(3) 0.0016(4)
C21 0.0098(4) 0.0076(4) 0.0167(5) 0.0009(4) 0.0014(4) 0.0008(3)
C22 0.0226(6) 0.0210(6) 0.0217(6) -0.0116(5) -0.0031(5) 0.0030(5)
C23 0.0217(6) 0.0288(7) 0.0186(6) 0.0074(5) 0.0097(5) 0.0042(5)
C24 0.0111(5) 0.0155(5) 0.0282(6) 0.0012(5) -0.0043(4) -0.0031(4)
C25 0.0208(6) 0.0265(6) 0.0123(5) 0.0003(5) 0.0005(4) 0.0026(5)
C26 0.0168(5) 0.0109(5) 0.0309(7) 0.0053(5) 0.0031(5) -0.0024(4)
Cl1 0.01076(10) 0.00846(10) 0.02516(14) -0.00044(10) 0.00037(10) -0.00123(8)
N1 0.0106(4) 0.0101(4) 0.0117(4) 0.0006(3) -0.0028(3) -0.0010(3)
O1 0.0300(5) 0.0127(4) 0.0173(4) 0.0039(3) -0.0036(4) -0.0065(4)
O2 0.0180(4) 0.0160(4) 0.0205(4) -0.0032(3) -0.0067(3) 0.0064(3)
Ru1 0.00773(4) 0.00695(4) 0.01079(4) -0.00087(3) 0.00057(3) 0.00014(3)
S1 0.01558(12) 0.00958(11) 0.01208(11) 0.00004(9) -0.00380(9) 0.00002(9)

loop_
_atom_type_symbol
_atom_type_description
_atom_type_scat_dispersion_real
_atom_type_scat_dispersion_imag
_atom_type_scat_source
C C 0.0033 0.0016 'International Tables Vol C Tables 4.2.6.8 and 6.1.1.4'
H H 0.0000 0.0000 'International Tables Vol C Tables 4.2.6.8 and 6.1.1.4'
Cl Cl 0.1484 0.1585 'International Tables Vol C Tables 4.2.6.8 and 6.1.1.4'
N N 0.0061 0.0033 'International Tables Vol C Tables 4.2.6.8 and 6.1.1.4'
O O 0.0106 0.0060 'International Tables Vol C Tables 4.2.6.8 and 6.1.1.4'
Ru Ru -1.2594 0.8363 'International Tables Vol C Tables 4.2.6.8 and 6.1.1.4'
S S 0.1246 0.1234 'International Tables Vol C Tables 4.2.6.8 and 6.1.1.4'

loop_
_exptl_crystal_face_index_h
_exptl_crystal_face_index_k
_exptl_crystal_face_index_l
_exptl_crystal_face_perp_dist
0.00 0.00 1.00 0.0250
0.00 0.00 -1.00 0.0250
-1.00 -1.00 1.00 0.0350
-1.00 1.00 0.00 0.0200
2.00 0.00 -1.00 0.0800
0.00 2.00 -1.00 0.0400
0.00 -2.00 1.00 0.0500
3.00 -2.00 0.00 0.0800
1.00 1.00 -1.00 0.0600

loop_
_geom_angle_atom_site_label_1
_geom_angle_atom_site_label_2
_geom_angle_atom_site_label_3
_geom_angle
C2 C1 C4 146.62(11)
C2 C1 Ru1 71.83(7)
C4 C1 Ru1 141.31(8)
C1 C2 C3 146.15(12)
C1 C2 Ru1 72.17(7)
C3 C2 Ru1 141.68(9)
C2 C3 H3A 109.5
C2 C3 H3B 109.5
H3A C3 H3B 109.5
C2 C3 H3C 109.5
H3A C3 H3C 109.5
H3B C3 H3C 109.5
N1 C4 C1 109.16(9)
N1 C4 C5 105.37(9)
C1 C4 C5 111.01(9)
N1 C4 C9 112.74(9)
C1 C4 C9 109.60(9)
C5 C4 C9 108.92(9)
C6 C5 C4 112.74(10)
C6 C5 H5A 109.0
C4 C5 H5A 109.0
C6 C5 H5B 109.0
C4 C5 H5B 109.0
H5A C5 H5B 107.8
C5 C6 C7 110.65(11)
C5 C6 H6A 109.5
C7 C6 H6A 109.5
C5 C6 H6B 109.5
C7 C6 H6B 109.5
H6A C6 H6B 108.1
C6 C7 C8 110.82(11)
C6 C7 H7A 109.5
C8 C7 H7A 109.5
C6 C7 H7B 109.5
C8 C7 H7B 109.5
H7A C7 H7B 108.1
C9 C8 C7 111.67(11)
C9 C8 H8A 109.3
C7 C8 H8A 109.3
C9 C8 H8B 109.3
C7 C8 H8B 109.3
H8A C8 H8B 107.9
C8 C9 C4 111.68(10)
C8 C9 H9A 109.3
C4 C9 H9A 109.3
C8 C9 H9B 109.3
C4 C9 H9B 109.3
H9A C9 H9B 107.9
C15 C10 C11 120.87(11)
C15 C10 S1 120.24(9)
C11 C10 S1 118.90(9)
C12 C11 C10 119.47(11)
C12 C11 H11 120.3
C10 C11 H11 120.3
C11 C12 C13 120.71(12)
C11 C12 H12 119.6
C13 C12 H12 119.6
C14 C13 C12 118.57(11)
C14 C13 C16 120.88(11)
C12 C13 C16 120.54(12)
C13 C14 C15 121.50(11)
C13 C14 H14 119.2
C15 C14 H14 119.2
C10 C15 C14 118.87(11)
C10 C15 H15 120.6
C14 C15 H15 120.6
C13 C16 H16A 109.5
C13 C16 H16B 109.5
H16A C16 H16B 109.5
C13 C16 H16C 109.5
H16A C16 H16C 109.5
H16B C16 H16C 109.5
C21 C17 C18 107.71(10)
C21 C17 C22 127.53(12)
C18 C17 C22 124.31(11)
C21 C17 Ru1 70.24(6)
C18 C17 Ru1 71.77(7)
C22 C17 Ru1 129.44(9)
C19 C18 C17 108.09(10)
C19 C18 C23 125.57(12)
C17 C18 C23 126.11(12)
C19 C18 Ru1 73.07(6)
C17 C18 Ru1 69.44(6)
C23 C18 Ru1 127.44(9)
C18 C19 C20 108.34(10)
C18 C19 C24 125.25(11)
C20 C19 C24 126.39(11)
C18 C19 Ru1 69.57(6)
C20 C19 Ru1 67.62(6)
C24 C19 Ru1 127.37(8)
C19 C20 C21 107.89(10)
C19 C20 C25 127.17(11)
C21 C20 C25 124.65(11)
C19 C20 Ru1 74.44(7)
C21 C20 Ru1 70.46(6)
C25 C20 Ru1 125.49(9)
C17 C21 C20 107.71(10)
C17 C21 C26 128.12(11)
C20 C21 C26 123.81(11)
C17 C21 Ru1 71.03(7)
C20 C21 Ru1 70.28(6)
C26 C21 Ru1 129.34(8)
C17 C22 H22A 109.5
C17 C22 H22B 109.5
H22A C22 H22B 109.5
C17 C22 H22C 109.5
H22A C22 H22C 109.5
H22B C22 H22C 109.5
C18 C23 H23A 109.5
C18 C23 H23B 109.5
H23A C23 H23B 109.5
C18 C23 H23C 109.5
H23A C23 H23C 109.5
H23B C23 H23C 109.5
C19 C24 H24A 109.5
C19 C24 H24B 109.5
H24A C24 H24B 109.5
C19 C24 H24C 109.5
H24A C24 H24C 109.5
H24B C24 H24C 109.5
C20 C25 H25A 109.5
C20 C25 H25B 109.5
H25A C25 H25B 109.5
C20 C25 H25C 109.5
H25A C25 H25C 109.5
H25B C25 H25C 109.5
C21 C26 H26A 109.5
C21 C26 H26B 109.5
H26A C26 H26B 109.5
C21 C26 H26C 109.5
H26A C26 H26C 109.5
H26B C26 H26C 109.5
C4 N1 S1 126.16(8)
C4 N1 H1 110.2(13)
S1 N1 H1 112.6(13)
C2 Ru1 C1 36.00(5)
C2 Ru1 C20 121.32(5)
C1 Ru1 C20 133.21(4)
C2 Ru1 C21 90.60(5)
C1 Ru1 C21 120.30(4)
C20 Ru1 C21 39.26(4)
C2 Ru1 C17 95.67(5)
C1 Ru1 C17 131.42(5)
C20 Ru1 C17 65.16(5)
C21 Ru1 C17 38.73(5)
C2 Ru1 C18 131.18(5)
C1 Ru1 C18 159.77(4)
C20 Ru1 C18 64.27(4)
C21 Ru1 C18 64.64(4)
C17 Ru1 C18 38.79(5)
C2 Ru1 C19 154.38(5)
C1 Ru1 C19 162.41(4)
C20 Ru1 C19 37.93(4)
C21 Ru1 C19 63.85(4)
C17 Ru1 C19 63.62(4)
C18 Ru1 C19 37.36(4)
C2 Ru1 Cl1 119.82(3)
C1 Ru1 Cl1 86.61(3)
C20 Ru1 Cl1 111.27(3)
C21 Ru1 Cl1 148.81(3)
C17 Ru1 Cl1 133.54(3)
C18 Ru1 Cl1 95.93(3)
C19 Ru1 Cl1 85.77(3)
O2 S1 O1 119.04(6)
O2 S1 N1 108.70(6)
O1 S1 N1 104.70(6)
O2 S1 C10 107.80(6)
O1 S1 C10 107.31(6)
N1 S1 C10 108.97(6)

loop_
_geom_bond_atom_site_label_1
_geom_bond_atom_site_label_2
_geom_bond_distance
C1 C2 1.2756(16)
C1 C4 1.5008(16)
C1 Ru1 2.0660(11)
C2 C3 1.4819(18)
C2 Ru1 2.0621(12)
C3 H3A 0.9800
C3 H3B 0.9800
C3 H3C 0.9800
C4 N1 1.4900(15)
C4 C5 1.5413(16)
C4 C9 1.5425(16)
C5 C6 1.5256(18)
C5 H5A 0.9900
C5 H5B 0.9900
C6 C7 1.5279(19)
C6 H6A 0.9900
C6 H6B 0.9900
C7 C8 1.5287(19)
C7 H7A 0.9900
C7 H7B 0.9900
C8 C9 1.5280(18)
C8 H8A 0.9900
C8 H8B 0.9900
C9 H9A 0.9900
C9 H9B 0.9900
C10 C15 1.3845(16)
C10 C11 1.3947(17)
C10 S1 1.7623(12)
C11 C12 1.3866(19)
C11 H11 0.9500
C12 C13 1.4006(18)
C12 H12 0.9500
C13 C14 1.3887(17)
C13 C16 1.5031(18)
C14 C15 1.3938(17)
C14 H14 0.9500
C15 H15 0.9500
C16 H16A 0.9800
C16 H16B 0.9800
C16 H16C 0.9800
C17 C21 1.4303(17)
C17 C18 1.4465(17)
C17 C22 1.4957(18)
C17 Ru1 2.1621(12)
C18 C19 1.4204(17)
C18 C23 1.4922(18)
C18 Ru1 2.1932(11)
C19 C20 1.4287(16)
C19 C24 1.4919(17)
C19 Ru1 2.2390(11)
C20 C21 1.4447(17)
C20 C25 1.4959(17)
C20 Ru1 2.1491(12)
C21 C26 1.4917(17)
C21 Ru1 2.1515(12)
C22 H22A 0.9800
C22 H22B 0.9800
C22 H22C 0.9800
C23 H23A 0.9800
C23 H23B 0.9800
C23 H23C 0.9800
C24 H24A 0.9800
C24 H24B 0.9800
C24 H24C 0.9800
C25 H25A 0.9800
C25 H25B 0.9800
C25 H25C 0.9800
C26 H26A 0.9800
C26 H26B 0.9800
C26 H26C 0.9800
Cl1 Ru1 2.4156(4)
N1 S1 1.6249(10)
N1 H1 0.822(19)
O1 S1 1.4376(10)
O2 S1 1.4309(10)
